data_1541970
loop_
_publ_author_name
'Haagensen, C.O.'
'Rasmussen, S.E.'

_publ_section_title
;
 Accuracy of a Crystal Structure Determination. The Structure of
 Carbonato-Tetraammine-Cobalt(III) Bromide
;
_journal_name_full 'Acta Chemica Scandinavica (1-27,1973-42,1988)'
_journal_page_first 1630
_journal_page_last 1634
_journal_volume 17
_journal_year 1963
_chemical_formula_sum 'C H12 Br Co N4 O3'
_chemical_name_systematic '(Co (N H3)4 C O3) Br'
_space_group_IT_number 62
_symmetry_space_group_name_Hall '-P 2bc 2a'
_symmetry_space_group_name_H-M 'P m n b'
_cell_angle_alpha 90
_cell_angle_beta 90
_cell_angle_gamma 90
_cell_formula_units_Z 4
_cell_length_a 7.629
_cell_length_b 16.886
_cell_length_c 6.76
_cell_volume 870.845
_citation_journal_id_ASTM ACSAA4
_cod_data_source_file Haagensen_ACSAA4_1963_645.cif
_cod_data_source_block C1H12Br1Co1N4O3
_cod_original_cell_volume 870.8455
_cod_original_sg_symbol_Hall '-P 2ac 2n (y,-x,z)'
_cod_original_formula_sum 'C1 H12 Br1 Co1 N4 O3'
_cod_database_code 1541970

loop_
_symmetry_equiv_pos_as_xyz
x,y,z
-x,-y+1/2,z+1/2
-x+1/2,y+1/2,-z+1/2
x+1/2,-y,-z
-x,-y,-z
x,y-1/2,-z-1/2
x-1/2,-y-1/2,z-1/2
-x-1/2,y,z

loop_
_atom_site_label
_atom_site_type_symbol
_atom_site_fract_x
_atom_site_fract_y
_atom_site_fract_z
_atom_site_occupancy
_atom_site_U_iso_or_equiv
_atom_site_attached_hydrogens
Br1 Br-1 0.25 0.2762 0.5458 1 0.0 0
Co1 Co+3 0.25 0.0907 0.1187 1 0.0 0
N1 N-3 0.25 0.203 0.016 1 0.0 3
N3 N-3 0.066 0.113 0.305 1 0.0 3
O1 O-2 0.25 0.016 -0.358 1 0.0 0
N2 N-3 0.25 0.484 0.306 1 0.0 3
O2 O-2 0.111 0.064 -0.108 1 0.0 0
C1 C+4 0.25 0.05 -0.205 1 0.0 0
